data_4503477
loop_
_publ_author_name
'Nockemann, Peter'
'Thijs, Ben'
'Hecke, Kristof Van'
'Meervelt, Luc Van'
'Binnemans, Koen'

_publ_section_title
;
 Polynuclear Metal Complexes Obtained from the Task-Specific Ionic Liquid
 Betainium Bistriflimide
;
_journal_issue 4
_journal_name_full 'Crystal Growth &amp; Design'
_journal_page_first 1353
_journal_paper_doi 10.1021/cg701187t
_journal_volume 8
_journal_year 2008
_chemical_formula_moiety 'C36 H66 Ag6 F18 N9 O24 S6, 3(C2 F6 N O4 S2)'
_chemical_formula_sum 'C42 H66 Ag6 F36 N12 O36 S12'
_chemical_formula_weight 3031.13
_chemical_name_systematic
; 
 ? 
;
_space_group_IT_number 14
_symmetry_cell_setting monoclinic
_symmetry_space_group_name_Hall '-P 2yn'
_symmetry_space_group_name_H-M 'P 1 21/n 1'
_atom_sites_solution_hydrogens geom
_atom_sites_solution_primary direct
_atom_sites_solution_secondary difmap
_audit_creation_method SHELXL-97
_cell_angle_alpha 90.00
_cell_angle_beta 106.297(2)
_cell_angle_gamma 90.00
_cell_formula_units_Z 4
_cell_length_a 15.1684(4)
_cell_length_b 28.3635(6)
_cell_length_c 23.0544(6)
_cell_measurement_temperature 100(2)
_cell_volume 9520.1(4)
_computing_cell_refinement 'Bruker SAINT'
_computing_data_collection 'Bruker SMART'
_computing_data_reduction 'Bruker SAINT'
_computing_molecular_graphics Pluton
_computing_publication_material Platon
_computing_structure_refinement 'SHELXL-97 (Sheldrick, 1997)'
_computing_structure_solution 'SHELXS-97 (Sheldrick, 1990)'
_diffrn_ambient_temperature 100(2)
_diffrn_measured_fraction_theta_full 0.961
_diffrn_measured_fraction_theta_max 0.961
_diffrn_measurement_device_type 'SMART 6000'
_diffrn_measurement_method 'omega and phi scans'
_diffrn_radiation_monochromator 'crossed Goebel mirrors'
_diffrn_radiation_source 'fine-focus sealed tube'
_diffrn_radiation_type CuK\a
_diffrn_radiation_wavelength 1.54178
_diffrn_reflns_av_R_equivalents 0.1291
_diffrn_reflns_av_sigmaI/netI 0.1116
_diffrn_reflns_limit_h_max 17
_diffrn_reflns_limit_h_min -18
_diffrn_reflns_limit_k_max 34
_diffrn_reflns_limit_k_min 0
_diffrn_reflns_limit_l_max 28
_diffrn_reflns_limit_l_min 0
_diffrn_reflns_number 83891
_diffrn_reflns_theta_full 71.03
_diffrn_reflns_theta_max 71.03
_diffrn_reflns_theta_min 2.53
_exptl_absorpt_coefficient_mu 13.597
_exptl_absorpt_correction_T_max 0.129
_exptl_absorpt_correction_T_min 0.016
_exptl_absorpt_correction_type refdelf
_exptl_absorpt_process_details 'WinGX - Version 1.70.01'
_exptl_crystal_colour transparent
_exptl_crystal_density_diffrn 2.115
_exptl_crystal_density_method 'not measured'
_exptl_crystal_description block
_exptl_crystal_F_000 5952
_exptl_crystal_size_max 0.35
_exptl_crystal_size_mid 0.2
_exptl_crystal_size_min 0.15
_refine_diff_density_max 1.657
_refine_diff_density_min -1.598
_refine_diff_density_rms 0.178
_refine_ls_extinction_method none
_refine_ls_goodness_of_fit_ref 0.920
_refine_ls_hydrogen_treatment constr
_refine_ls_matrix_type full
_refine_ls_number_parameters 1315
_refine_ls_number_reflns 17690
_refine_ls_number_restraints 0
_refine_ls_restrained_S_all 0.920
_refine_ls_R_factor_all 0.0881
_refine_ls_R_factor_gt 0.0571
_refine_ls_shift/su_max 0.000
_refine_ls_shift/su_mean 0.000
_refine_ls_structure_factor_coef Fsqd
_refine_ls_weighting_details 'calc w=1/[\s^2^(Fo^2^)+(0.0560P)^2^+0.0000P] where P=(Fo^2^+2Fc^2^)/3'
_refine_ls_weighting_scheme calc
_refine_ls_wR_factor_gt 0.1288
_refine_ls_wR_factor_ref 0.1522
_reflns_number_gt 11428
_reflns_number_total 17690
_reflns_threshold_expression >2sigma(I)
_cod_data_source_file cg701187t-file003.cif
_cod_data_source_block wg106
_cod_original_sg_symbol_H-M 'P 21/n'
_cod_database_code 4503477

loop_
_symmetry_equiv_pos_as_xyz
'x, y, z'
'-x+1/2, y+1/2, -z+1/2'
'-x, -y, -z'
'x-1/2, -y-1/2, z-1/2'

loop_
_atom_site_label
_atom_site_type_symbol
_atom_site_fract_x
_atom_site_fract_y
_atom_site_fract_z
_atom_site_U_iso_or_equiv
_atom_site_adp_type
_atom_site_occupancy
_atom_site_symmetry_multiplicity
_atom_site_calc_flag
_atom_site_refinement_flags
Ag1 Ag 1.15322(3) -0.117617(13) 0.21148(2) 0.03339(11) Uani 1 1 d .
Ag2 Ag 1.02455(3) -0.041822(12) 0.187778(18) 0.02433(9) Uani 1 1 d .
Ag3 Ag 1.00367(3) 0.033537(12) 0.315922(17) 0.02366(9) Uani 1 1 d .
Ag4 Ag 0.85167(3) 0.098204(13) 0.304924(19) 0.02826(10) Uani 1 1 d .
Ag5 Ag 1.05586(3) 0.031999(13) 0.477680(18) 0.02737(10) Uani 1 1 d .
Ag6 Ag 0.95185(3) -0.035321(13) 0.021865(19) 0.03436(11) Uani 1 1 d .
C1 C 1.1846(4) -0.03796(16) 0.3062(3) 0.0242(13) Uani 1 1 d .
C2 C 1.2284(3) -0.01731(17) 0.3691(3) 0.0240(13) Uani 1 1 d .
H2A H 1.2346 0.0172 0.3650 0.029 Uiso 1 1 calc R
H2B H 1.1858 -0.0225 0.3941 0.029 Uiso 1 1 calc R
C3 C 1.3506(4) -0.0129(2) 0.4630(3) 0.0331(15) Uani 1 1 d .
H3A H 1.3021 -0.0163 0.4832 0.050 Uiso 1 1 calc R
H3B H 1.3611 0.0207 0.4571 0.050 Uiso 1 1 calc R
H3C H 1.4074 -0.0272 0.4880 0.050 Uiso 1 1 calc R
C4 C 1.3939(4) -0.0269(2) 0.3705(3) 0.0279(13) Uani 1 1 d .
H4A H 1.3976 0.0072 0.3647 0.042 Uiso 1 1 calc R
H4B H 1.3769 -0.0426 0.3311 0.042 Uiso 1 1 calc R
H4C H 1.4537 -0.0386 0.3947 0.042 Uiso 1 1 calc R
C5 C 1.3183(4) -0.08907(16) 0.4115(3) 0.0277(14) Uani 1 1 d .
H5A H 1.3777 -0.1002 0.4370 0.041 Uiso 1 1 calc R
H5B H 1.3043 -0.1048 0.3721 0.041 Uiso 1 1 calc R
H5C H 1.2703 -0.0965 0.4310 0.041 Uiso 1 1 calc R
C6 C 0.9712(4) -0.13190(17) 0.1163(2) 0.0214(12) Uani 1 1 d .
C7 C 0.9168(4) -0.16189(17) 0.0630(3) 0.0266(14) Uani 1 1 d .
H7A H 0.8507 -0.1564 0.0580 0.032 Uiso 1 1 calc R
H7B H 0.9304 -0.1500 0.0261 0.032 Uiso 1 1 calc R
C8 C 0.8741(4) -0.2348(2) 0.0073(3) 0.0380(17) Uani 1 1 d .
H8A H 0.8092 -0.2281 0.0033 0.057 Uiso 1 1 calc R
H8B H 0.8833 -0.2690 0.0073 0.057 Uiso 1 1 calc R
H8C H 0.8915 -0.2207 -0.0266 0.057 Uiso 1 1 calc R
C9 C 1.0303(4) -0.2260(2) 0.0698(3) 0.0383(16) Uani 1 1 d .
H9A H 1.0487 -0.2091 0.0379 0.057 Uiso 1 1 calc R
H9B H 1.0360 -0.2600 0.0645 0.057 Uiso 1 1 calc R
H9C H 1.0700 -0.2165 0.1094 0.057 Uiso 1 1 calc R
C10 C 0.9051(4) -0.23580(19) 0.1177(3) 0.0330(16) Uani 1 1 d .
H10A H 0.9475 -0.2253 0.1560 0.050 Uiso 1 1 calc R
H10B H 0.9073 -0.2702 0.1150 0.050 Uiso 1 1 calc R
H10C H 0.8426 -0.2259 0.1159 0.050 Uiso 1 1 calc R
C11 C 1.0444(4) 0.12583(17) 0.3820(2) 0.0235(13) Uani 1 1 d .
C12 C 1.0973(4) 0.15971(16) 0.4309(2) 0.0221(12) Uani 1 1 d .
H12A H 1.0893 0.1492 0.4700 0.027 Uiso 1 1 calc R
H12B H 1.1635 0.1569 0.4337 0.027 Uiso 1 1 calc R
C13 C 1.1314(5) 0.2366(2) 0.4769(3) 0.0429(19) Uani 1 1 d .
H13A H 1.1141 0.2700 0.4750 0.064 Uiso 1 1 calc R
H13B H 1.1958 0.2338 0.4770 0.064 Uiso 1 1 calc R
H13C H 1.1233 0.2226 0.5139 0.064 Uiso 1 1 calc R
C14 C 0.9740(4) 0.21939(19) 0.4209(3) 0.0365(17) Uani 1 1 d .
H14A H 0.9608 0.2034 0.4553 0.055 Uiso 1 1 calc R
H14B H 0.9337 0.2068 0.3832 0.055 Uiso 1 1 calc R
H14C H 0.9632 0.2533 0.4233 0.055 Uiso 1 1 calc R
C15 C 1.0899(4) 0.23115(18) 0.3670(3) 0.0338(15) Uani 1 1 d .
H15A H 1.0504 0.2156 0.3311 0.051 Uiso 1 1 calc R
H15B H 1.1545 0.2258 0.3688 0.051 Uiso 1 1 calc R
H15C H 1.0773 0.2651 0.3648 0.051 Uiso 1 1 calc R
C16 C 0.8373(4) 0.02308(16) 0.2022(2) 0.0231(13) Uani 1 1 d .
C17 C 0.7945(4) 0.00214(19) 0.1392(3) 0.0290(14) Uani 1 1 d .
H17A H 0.8400 0.0044 0.1158 0.035 Uiso 1 1 calc R
H17B H 0.7825 -0.0318 0.1438 0.035 Uiso 1 1 calc R
C18 C 0.7185(4) 0.07731(17) 0.0931(3) 0.0284(14) Uani 1 1 d .
H18A H 0.7686 0.0815 0.0744 0.043 Uiso 1 1 calc R
H18B H 0.7337 0.0936 0.1321 0.043 Uiso 1 1 calc R
H18C H 0.6617 0.0905 0.0665 0.043 Uiso 1 1 calc R
C19 C 0.6306(4) 0.0179(2) 0.1313(3) 0.0296(14) Uani 1 1 d .
H19A H 0.5730 0.0304 0.1050 0.044 Uiso 1 1 calc R
H19B H 0.6455 0.0342 0.1703 0.044 Uiso 1 1 calc R
H19C H 0.6238 -0.0160 0.1376 0.044 Uiso 1 1 calc R
C20 C 0.6797(4) 0.00273(19) 0.0414(3) 0.0303(15) Uani 1 1 d .
H20A H 0.6730 -0.0313 0.0458 0.045 Uiso 1 1 calc R
H20B H 0.7280 0.0088 0.0216 0.045 Uiso 1 1 calc R
H20C H 0.6215 0.0159 0.0168 0.045 Uiso 1 1 calc R
C21 C 1.0179(4) 0.05647(18) 0.0987(3) 0.0261(13) Uani 1 1 d .
C22 C 1.0165(4) 0.08300(19) 0.1557(3) 0.0291(14) Uani 1 1 d .
H22A H 0.9516 0.0888 0.1545 0.035 Uiso 1 1 calc R
H22B H 1.0432 0.0623 0.1908 0.035 Uiso 1 1 calc R
C23 C 1.1667(4) 0.1237(2) 0.1729(3) 0.0416(18) Uani 1 1 d .
H23A H 1.1929 0.1008 0.2050 0.062 Uiso 1 1 calc R
H23B H 1.1978 0.1541 0.1833 0.062 Uiso 1 1 calc R
H23C H 1.1750 0.1124 0.1347 0.062 Uiso 1 1 calc R
C24 C 1.0257(4) 0.16431(18) 0.1176(3) 0.0297(14) Uani 1 1 d .
H24A H 1.0340 0.1530 0.0793 0.045 Uiso 1 1 calc R
H24B H 1.0564 0.1949 0.1278 0.045 Uiso 1 1 calc R
H24C H 0.9600 0.1679 0.1137 0.045 Uiso 1 1 calc R
C25 C 1.0535(4) 0.14799(19) 0.2245(3) 0.0317(15) Uani 1 1 d .
H25A H 0.9879 0.1529 0.2196 0.048 Uiso 1 1 calc R
H25B H 1.0863 0.1780 0.2348 0.048 Uiso 1 1 calc R
H25C H 1.0778 0.1251 0.2569 0.048 Uiso 1 1 calc R
C26 C 0.9714(4) -0.05755(18) 0.4026(3) 0.0292(15) Uani 1 1 d .
C27 C 0.9652(4) -0.08574(19) 0.3448(3) 0.0256(13) Uani 1 1 d .
H27A H 0.9399 -0.0646 0.3099 0.031 Uiso 1 1 calc R
H27B H 1.0284 -0.0941 0.3446 0.031 Uiso 1 1 calc R
C28 C 0.9140(4) -0.1503(2) 0.2757(3) 0.0344(16) Uani 1 1 d .
H28A H 0.9784 -0.1559 0.2773 0.052 Uiso 1 1 calc R
H28B H 0.8868 -0.1280 0.2431 0.052 Uiso 1 1 calc R
H28C H 0.8801 -0.1801 0.2681 0.052 Uiso 1 1 calc R
C29 C 0.8109(4) -0.1195(2) 0.3303(4) 0.048(2) Uani 1 1 d .
H29A H 0.7890 -0.0941 0.3009 0.072 Uiso 1 1 calc R
H29B H 0.8057 -0.1096 0.3699 0.072 Uiso 1 1 calc R
H29C H 0.7735 -0.1478 0.3171 0.072 Uiso 1 1 calc R
C30 C 0.9469(5) -0.16582(19) 0.3832(3) 0.0330(15) Uani 1 1 d .
H30A H 0.9092 -0.1944 0.3750 0.050 Uiso 1 1 calc R
H30B H 0.9462 -0.1528 0.4224 0.050 Uiso 1 1 calc R
H30C H 1.0102 -0.1735 0.3839 0.050 Uiso 1 1 calc R
C31 C 1.3920(5) -0.1686(2) 0.2716(3) 0.0405(17) Uani 1 1 d .
C32 C 1.1269(4) -0.24770(19) 0.3267(3) 0.0365(17) Uani 1 1 d .
C33 C 0.8731(4) 0.2564(2) 0.1773(4) 0.0409(18) Uani 1 1 d .
C34 C 0.6189(5) 0.1642(2) 0.2293(4) 0.049(2) Uani 1 1 d .
C35 C 0.6386(5) 0.0214(2) 0.3448(4) 0.049(2) Uani 1 1 d .
C36 C 0.7464(5) 0.1415(2) 0.4440(3) 0.0372(16) Uani 1 1 d .
C37 C 0.3990(5) 0.1493(2) 0.3253(3) 0.047(2) Uani 1 1 d .
C38 C 0.3523(5) 0.1270(2) 0.5347(3) 0.0442(19) Uani 1 1 d .
C39 C 0.1259(6) 0.6294(2) 0.4519(4) 0.050(2) Uani 1 1 d .
C40 C 0.1200(5) 0.6477(3) 0.6675(3) 0.0445(19) Uani 1 1 d .
C41 C 0.2985(5) 0.8769(2) 0.0659(3) 0.0393(17) Uani 1 1 d .
C42 C 0.3486(6) 0.9950(2) 0.1682(4) 0.052(2) Uani 1 1 d .
F1 F 1.3624(3) -0.12680(12) 0.2492(2) 0.0478(12) Uani 1 1 d .
F2 F 1.4577(3) -0.18266(14) 0.2480(2) 0.0508(11) Uani 1 1 d .
F3 F 1.4271(3) -0.16420(16) 0.3305(2) 0.0531(12) Uani 1 1 d .
F4 F 1.1692(3) -0.28652(12) 0.3186(2) 0.0491(12) Uani 1 1 d .
F5 F 1.0955(3) -0.25327(13) 0.3749(2) 0.0499(11) Uani 1 1 d .
F6 F 1.0558(3) -0.24059(12) 0.2786(2) 0.0466(12) Uani 1 1 d .
F7 F 0.9330(3) 0.25167(14) 0.1449(3) 0.0717(16) Uani 1 1 d .
F8 F 0.9179(3) 0.24649(14) 0.2334(2) 0.0654(16) Uani 1 1 d .
F9 F 0.8466(3) 0.30011(12) 0.1727(2) 0.0479(11) Uani 1 1 d .
F10 F 0.6393(3) 0.12889(14) 0.1988(3) 0.0645(15) Uani 1 1 d .
F11 F 0.6075(4) 0.14504(19) 0.2798(3) 0.0833(18) Uani 1 1 d .
F12 F 0.5423(3) 0.18210(17) 0.1997(3) 0.081(2) Uani 1 1 d .
F13 F 0.6021(3) -0.02104(16) 0.3287(3) 0.0730(17) Uani 1 1 d .
F14 F 0.5976(3) 0.04155(18) 0.3816(3) 0.0698(16) Uani 1 1 d .
F15 F 0.6229(3) 0.04657(17) 0.2941(3) 0.0677(16) Uani 1 1 d .
F16 F 0.7448(3) 0.16894(14) 0.3976(2) 0.0596(13) Uani 1 1 d .
F17 F 0.6653(3) 0.12482(17) 0.4392(2) 0.0577(13) Uani 1 1 d .
F18 F 0.7718(3) 0.16777(14) 0.4940(2) 0.0540(12) Uani 1 1 d .
F19 F 0.4837(3) 0.1381(2) 0.3550(2) 0.0744(17) Uani 1 1 d .
F20 F 0.3775(3) 0.12887(16) 0.2712(2) 0.0518(12) Uani 1 1 d .
F21 F 0.3979(4) 0.19617(15) 0.3169(2) 0.0651(14) Uani 1 1 d .
F22 F 0.3985(3) 0.10882(18) 0.5873(2) 0.0634(14) Uani 1 1 d .
F23 F 0.2843(3) 0.09632(15) 0.5078(2) 0.0550(13) Uani 1 1 d .
F24 F 0.3118(3) 0.16595(16) 0.5455(2) 0.0645(14) Uani 1 1 d .
F25 F 0.0714(4) 0.6352(2) 0.3965(2) 0.0851(19) Uani 1 1 d .
F26 F 0.1757(4) 0.5925(2) 0.4516(3) 0.0842(17) Uani 1 1 d .
F27 F 0.1776(4) 0.66753(18) 0.4645(3) 0.0810(18) Uani 1 1 d .
F28 F 0.1595(4) 0.6767(2) 0.7119(2) 0.0794(17) Uani 1 1 d .
F29 F 0.0349(3) 0.66325(17) 0.6433(2) 0.0642(14) Uani 1 1 d .
F30 F 0.1137(4) 0.60633(19) 0.6919(3) 0.0787(17) Uani 1 1 d .
F31 F 0.3567(3) 0.90992(13) 0.05743(19) 0.0433(10) Uani 1 1 d .
F32 F 0.2818(3) 0.84776(14) 0.0193(2) 0.0527(12) Uani 1 1 d .
F33 F 0.3368(3) 0.85473(15) 0.1159(2) 0.0602(12) Uani 1 1 d .
F34 F 0.4038(3) 0.98376(19) 0.1347(3) 0.0732(16) Uani 1 1 d .
F35 F 0.3774(3) 0.97027(17) 0.2198(3) 0.0686(15) Uani 1 1 d .
F36 F 0.3698(4) 1.03985(15) 0.1851(3) 0.0706(17) Uani 1 1 d .
N1 N 1.3220(3) -0.03706(14) 0.4030(2) 0.0225(11) Uani 1 1 d .
N2 N 0.9328(3) -0.21428(15) 0.0660(2) 0.0288(12) Uani 1 1 d .
N3 N 1.0712(3) 0.21117(15) 0.4226(2) 0.0289(12) Uani 1 1 d .
N4 N 0.7052(3) 0.02544(15) 0.1027(2) 0.0239(11) Uani 1 1 d .
N5 N 1.0667(3) 0.12956(14) 0.1667(2) 0.0257(11) Uani 1 1 d .
N6 N 0.9088(3) -0.13017(14) 0.3347(2) 0.0271(12) Uani 1 1 d .
N7 N 1.2213(3) -0.18750(15) 0.2756(2) 0.0277(12) Uani 1 1 d .
N8 N 0.7110(4) 0.2298(2) 0.1883(3) 0.0444(16) Uani 1 1 d .
N9 N 0.7979(3) 0.06776(16) 0.3875(2) 0.0303(12) Uani 1 1 d .
N10 N 0.3567(4) 0.15860(16) 0.4290(3) 0.0379(15) Uani 1 1 d .
N11 N 0.1306(4) 0.60897(17) 0.5652(3) 0.0367(14) Uani 1 1 d .
N12 N 0.2137(4) 0.93423(17) 0.1262(3) 0.0381(14) Uani 1 1 d .
O1 O 1.2257(3) -0.06781(12) 0.28444(18) 0.0264(9) Uani 1 1 d .
O2 O 1.1051(3) -0.02153(13) 0.28168(17) 0.0252(9) Uani 1 1 d .
O3 O 1.0184(3) -0.15160(12) 0.16270(19) 0.0288(10) Uani 1 1 d .
O4 O 0.9588(3) -0.08830(12) 0.10846(17) 0.0244(9) Uani 1 1 d .
O5 O 1.0698(3) 0.08294(12) 0.39149(17) 0.0240(9) Uani 1 1 d .
O6 O 0.9843(3) 0.14052(12) 0.33737(18) 0.0280(10) Uani 1 1 d .
O7 O 0.9140(3) 0.00446(12) 0.22859(17) 0.0239(9) Uani 1 1 d .
O8 O 0.7991(3) 0.05615(13) 0.22031(18) 0.0300(10) Uani 1 1 d .
O9 O 0.9800(3) 0.01612(12) 0.09627(17) 0.0279(10) Uani 1 1 d .
O10 O 1.0489(3) 0.07483(12) 0.05932(18) 0.0284(10) Uani 1 1 d .
O11 O 1.0143(3) -0.01956(12) 0.40335(17) 0.0237(9) Uani 1 1 d .
O12 O 0.9371(3) -0.07339(12) 0.44095(17) 0.0261(9) Uani 1 1 d .
O13 O 1.2700(4) -0.21304(17) 0.1893(2) 0.0492(14) Uani 1 1 d .
O14 O 1.3376(3) -0.25361(14) 0.2860(2) 0.0447(13) Uani 1 1 d .
O15 O 1.1467(3) -0.15862(13) 0.3496(2) 0.0378(12) Uani 1 1 d .
O16 O 1.2816(3) -0.20926(16) 0.3878(2) 0.0393(12) Uani 1 1 d .
O17 O 0.8197(3) 0.16939(17) 0.1615(3) 0.0528(15) Uani 1 1 d .
O18 O 0.7371(4) 0.2291(3) 0.0892(3) 0.079(2) Uani 1 1 d .
O19 O 0.7900(3) 0.18107(15) 0.2825(2) 0.0448(13) Uani 1 1 d .
O20 O 0.6770(4) 0.24140(16) 0.2834(3) 0.0544(16) Uani 1 1 d .
O21 O 0.7952(3) -0.00639(15) 0.3328(2) 0.0392(11) Uani 1 1 d .
O22 O 0.7685(3) -0.01094(14) 0.4322(2) 0.0413(12) Uani 1 1 d .
O23 O 0.9151(3) 0.11888(14) 0.4539(2) 0.0367(11) Uani 1 1 d .
O24 O 0.8273(3) 0.06765(14) 0.5029(2) 0.0336(11) Uani 1 1 d .
O25 O 0.3221(3) 0.08240(14) 0.3680(2) 0.0423(13) Uani 1 1 d .
O26 O 0.2340(3) 0.15443(18) 0.3345(2) 0.0472(13) Uani 1 1 d .
O27 O 0.4637(3) 0.09176(15) 0.4810(2) 0.0436(13) Uani 1 1 d .
O28 O 0.4887(4) 0.17271(17) 0.5171(3) 0.0570(16) Uani 1 1 d .
O29 O 0.0033(3) 0.58105(18) 0.4834(3) 0.0529(15) Uani 1 1 d .
O30 O 0.0081(4) 0.66510(19) 0.5058(3) 0.0656(19) Uani 1 1 d .
O31 O 0.2689(3) 0.62281(18) 0.6460(2) 0.0508(14) Uani 1 1 d .
O32 O 0.1877(3) 0.69221(16) 0.5928(3) 0.0512(15) Uani 1 1 d .
O33 O 0.1339(4) 0.86587(18) 0.0732(3) 0.0665(17) Uani 1 1 d .
O34 O 0.1627(3) 0.93125(17) 0.0112(2) 0.0476(14) Uani 1 1 d .
O35 O 0.2180(4) 1.01391(15) 0.0743(2) 0.0439(13) Uani 1 1 d .
O36 O 0.1856(3) 1.00862(16) 0.1742(2) 0.0454(12) Uani 1 1 d .
S1 S 1.29866(11) -0.21233(4) 0.25355(7) 0.0324(4) Uani 1 1 d .
S2 S 1.20361(10) -0.19597(4) 0.33982(7) 0.0280(3) Uani 1 1 d .
S3 S 0.77700(11) 0.21511(6) 0.14910(8) 0.0386(4) Uani 1 1 d .
S4 S 0.71212(12) 0.20703(5) 0.25017(7) 0.0366(4) Uani 1 1 d .
S5 S 0.83218(10) 0.09428(4) 0.45127(6) 0.0277(3) Uani 1 1 d .
S6 S 0.76196(11) 0.01474(5) 0.37875(7) 0.0338(4) Uani 1 1 d .
S7 S 0.31837(10) 0.13273(4) 0.36668(7) 0.0288(3) Uani 1 1 d .
S8 S 0.42694(11) 0.13690(5) 0.48687(7) 0.0352(4) Uani 1 1 d .
S9 S 0.05461(11) 0.62279(5) 0.50535(8) 0.0399(4) Uani 1 1 d .
S10 S 0.18496(11) 0.64476(5) 0.61345(7) 0.0357(4) Uani 1 1 d .
S11 S 0.18901(11) 0.90467(5) 0.06608(9) 0.0402(4) Uani 1 1 d .
S12 S 0.22900(12) 0.98941(5) 0.13063(8) 0.0360(4) Uani 1 1 d .

loop_
_atom_site_aniso_label
_atom_site_aniso_U_11
_atom_site_aniso_U_22
_atom_site_aniso_U_33
_atom_site_aniso_U_23
_atom_site_aniso_U_13
_atom_site_aniso_U_12
Ag1 0.0288(2) 0.02758(17) 0.0363(2) -0.00723(15) -0.00311(18) 0.00682(16)
Ag2 0.02575(19) 0.02275(15) 0.02294(17) -0.00272(13) 0.00430(15) 0.00372(14)
Ag3 0.0272(2) 0.02150(14) 0.02191(17) -0.00151(13) 0.00617(15) 0.00213(14)
Ag4 0.0251(2) 0.02789(16) 0.03047(19) -0.00462(14) 0.00563(17) 0.00165(15)
Ag5 0.0325(2) 0.02833(16) 0.02296(18) -0.00267(14) 0.01053(16) -0.00516(16)
Ag6 0.0523(3) 0.02827(17) 0.02444(19) -0.00594(14) 0.01402(19) -0.00655(18)
C1 0.017(2) 0.020(2) 0.034(3) 0.004(2) 0.005(2) -0.0069(19)
C2 0.010(2) 0.027(2) 0.032(3) -0.010(2) 0.003(2) 0.0015(19)
C3 0.031(3) 0.034(3) 0.031(3) -0.006(2) 0.002(3) -0.012(2)
C4 0.019(2) 0.038(3) 0.035(3) 0.001(2) 0.020(2) 0.004(2)
C5 0.027(3) 0.017(2) 0.034(3) 0.0034(19) 0.001(2) -0.001(2)
C6 0.026(3) 0.023(2) 0.018(2) -0.0015(18) 0.011(2) 0.002(2)
C7 0.024(3) 0.025(2) 0.029(3) -0.002(2) 0.005(2) 0.002(2)
C8 0.033(3) 0.029(3) 0.044(4) -0.001(2) -0.002(3) -0.004(2)
C9 0.032(3) 0.033(3) 0.059(4) -0.002(3) 0.029(3) 0.001(3)
C10 0.029(3) 0.029(2) 0.039(3) 0.002(2) 0.006(3) -0.003(2)
C11 0.024(3) 0.025(2) 0.022(2) 0.0003(19) 0.007(2) 0.000(2)
C12 0.024(3) 0.0173(19) 0.027(3) 0.0003(18) 0.011(2) 0.0005(19)
C13 0.044(4) 0.028(2) 0.050(4) -0.013(3) 0.003(3) -0.004(3)
C14 0.031(3) 0.026(2) 0.053(4) -0.004(2) 0.014(3) 0.002(2)
C15 0.042(3) 0.021(2) 0.045(3) 0.008(2) 0.024(3) -0.004(2)
C16 0.027(3) 0.018(2) 0.022(2) 0.0017(18) 0.003(2) 0.003(2)
C17 0.032(3) 0.031(2) 0.023(3) -0.004(2) 0.005(2) 0.003(2)
C18 0.034(3) 0.025(2) 0.021(3) 0.0027(19) -0.001(2) -0.002(2)
C19 0.024(3) 0.037(3) 0.030(3) 0.008(2) 0.011(2) -0.004(2)
C20 0.033(3) 0.029(2) 0.022(3) -0.003(2) -0.003(2) -0.004(2)
C21 0.025(3) 0.027(2) 0.030(3) -0.001(2) 0.014(2) 0.000(2)
C22 0.029(3) 0.033(2) 0.028(3) -0.005(2) 0.012(2) -0.005(2)
C23 0.032(3) 0.038(3) 0.052(4) -0.010(3) 0.007(3) 0.000(3)
C24 0.033(3) 0.026(2) 0.030(3) -0.001(2) 0.008(2) 0.004(2)
C25 0.036(3) 0.028(2) 0.034(3) -0.008(2) 0.015(3) -0.005(2)
C26 0.033(3) 0.027(2) 0.020(3) 0.002(2) -0.004(2) 0.006(2)
C27 0.014(2) 0.035(2) 0.028(3) 0.005(2) 0.007(2) 0.001(2)
C28 0.027(3) 0.032(2) 0.039(3) -0.013(2) 0.000(3) 0.003(2)
C29 0.026(3) 0.035(3) 0.081(5) -0.016(3) 0.013(3) -0.006(3)
C30 0.044(3) 0.025(2) 0.035(3) 0.005(2) 0.020(3) 0.002(2)
C31 0.035(3) 0.038(3) 0.055(4) 0.002(3) 0.024(3) 0.014(3)
C32 0.032(3) 0.023(2) 0.053(4) 0.003(2) 0.010(3) 0.003(2)
C33 0.024(3) 0.037(3) 0.058(4) 0.000(3) 0.004(3) 0.014(2)
C34 0.045(4) 0.032(3) 0.068(5) -0.006(3) 0.012(4) 0.003(3)
C35 0.032(4) 0.047(3) 0.066(5) 0.006(3) 0.011(4) -0.007(3)
C36 0.043(4) 0.040(3) 0.029(3) 0.001(2) 0.012(3) 0.015(3)
C37 0.045(4) 0.049(3) 0.042(4) 0.003(3) 0.006(3) -0.010(3)
C38 0.048(4) 0.041(3) 0.039(4) 0.006(3) 0.005(3) 0.007(3)
C39 0.053(4) 0.047(3) 0.043(4) 0.002(3) 0.004(4) 0.007(3)
C40 0.023(3) 0.061(4) 0.045(4) -0.008(3) 0.003(3) 0.010(3)
C41 0.039(3) 0.035(3) 0.046(4) 0.012(3) 0.017(3) 0.011(3)
C42 0.066(5) 0.037(3) 0.067(5) -0.001(3) 0.041(4) 0.000(3)
F1 0.039(2) 0.0303(16) 0.080(3) 0.0093(17) 0.025(2) 0.0058(15)
F2 0.0407(19) 0.051(2) 0.075(3) 0.0107(19) 0.0399(19) 0.0159(17)
F3 0.040(2) 0.070(2) 0.052(3) -0.001(2) 0.017(2) -0.007(2)
F4 0.047(2) 0.0301(16) 0.070(3) -0.0050(17) 0.015(2) 0.0086(16)
F5 0.057(2) 0.0419(18) 0.064(3) 0.0015(17) 0.038(2) -0.0057(18)
F6 0.0307(19) 0.0379(17) 0.063(3) 0.0014(17) -0.0008(19) -0.0038(15)
F7 0.059(2) 0.0389(19) 0.137(4) -0.024(2) 0.060(3) -0.0090(19)
F8 0.052(3) 0.0413(19) 0.086(4) 0.014(2) -0.010(3) -0.0089(19)
F9 0.056(2) 0.0345(16) 0.056(2) 0.0033(16) 0.021(2) 0.0088(17)
F10 0.046(2) 0.047(2) 0.104(4) -0.029(2) 0.027(2) 0.0035(19)
F11 0.099(4) 0.079(3) 0.082(4) 0.002(3) 0.043(3) -0.037(3)
F12 0.033(2) 0.065(3) 0.130(5) -0.023(3) -0.002(3) 0.021(2)
F13 0.056(3) 0.055(2) 0.107(4) -0.005(3) 0.022(3) -0.023(2)
F14 0.034(2) 0.076(3) 0.106(4) -0.020(3) 0.029(2) 0.003(2)
F15 0.036(2) 0.072(3) 0.082(4) 0.020(2) -0.005(2) -0.007(2)
F16 0.086(3) 0.0536(19) 0.045(2) 0.0185(17) 0.029(2) 0.042(2)
F17 0.029(2) 0.077(3) 0.068(3) -0.011(2) 0.014(2) 0.015(2)
F18 0.067(3) 0.054(2) 0.042(2) -0.0058(17) 0.016(2) 0.021(2)
F19 0.030(2) 0.135(4) 0.055(3) 0.016(3) 0.006(2) -0.002(3)
F20 0.044(2) 0.067(2) 0.048(2) -0.0061(19) 0.0203(19) -0.006(2)
F21 0.093(3) 0.054(2) 0.050(3) 0.0093(18) 0.021(2) -0.032(2)
F22 0.056(3) 0.088(3) 0.047(2) 0.025(2) 0.015(2) 0.022(2)
F23 0.038(2) 0.055(2) 0.075(3) 0.017(2) 0.020(2) 0.0014(18)
F24 0.071(3) 0.067(2) 0.055(3) -0.006(2) 0.017(2) 0.027(2)
F25 0.109(4) 0.096(4) 0.039(3) 0.009(3) 0.002(3) -0.003(3)
F26 0.103(4) 0.082(3) 0.087(4) 0.022(3) 0.059(3) 0.039(3)
F27 0.100(4) 0.076(3) 0.061(3) 0.013(2) 0.013(3) -0.037(3)
F28 0.079(3) 0.102(3) 0.054(3) -0.035(3) 0.015(3) 0.005(3)
F29 0.051(2) 0.074(3) 0.072(3) -0.010(2) 0.024(2) 0.012(2)
F30 0.093(4) 0.076(3) 0.075(3) 0.020(3) 0.036(3) 0.003(3)
F31 0.0350(19) 0.0498(19) 0.050(2) 0.0090(17) 0.0199(18) 0.0086(16)
F32 0.058(2) 0.0441(19) 0.064(3) -0.0074(18) 0.029(2) 0.0050(19)
F33 0.066(3) 0.067(2) 0.057(3) 0.0346(19) 0.031(2) 0.039(2)
F34 0.051(3) 0.087(3) 0.091(4) -0.030(3) 0.035(3) -0.018(2)
F35 0.049(3) 0.075(3) 0.080(3) 0.031(2) 0.015(2) 0.005(2)
F36 0.077(3) 0.049(2) 0.081(4) -0.015(2) 0.014(3) -0.014(2)
N1 0.016(2) 0.0227(18) 0.031(2) -0.0025(17) 0.0109(18) -0.0009(17)
N2 0.023(2) 0.0217(18) 0.041(3) -0.0039(18) 0.009(2) -0.0029(18)
N3 0.027(2) 0.0205(18) 0.038(3) -0.0011(18) 0.006(2) -0.0003(18)
N4 0.018(2) 0.0265(19) 0.024(2) 0.0044(17) 0.0009(18) -0.0034(17)
N5 0.028(2) 0.0205(18) 0.029(2) -0.0074(17) 0.009(2) -0.0035(18)
N6 0.021(2) 0.0216(18) 0.038(3) -0.0010(18) 0.007(2) -0.0025(17)
N7 0.025(2) 0.0272(19) 0.032(2) -0.0005(18) 0.010(2) 0.0026(19)
N8 0.038(3) 0.052(3) 0.046(3) 0.014(2) 0.016(3) 0.014(3)
N9 0.032(3) 0.029(2) 0.032(3) 0.0059(18) 0.012(2) 0.002(2)
N10 0.036(3) 0.030(2) 0.038(3) 0.005(2) -0.005(2) 0.007(2)
N11 0.033(3) 0.036(2) 0.039(3) -0.010(2) 0.007(2) -0.001(2)
N12 0.039(3) 0.031(2) 0.049(3) 0.011(2) 0.021(3) 0.012(2)
O1 0.0235(19) 0.0299(16) 0.0246(19) -0.0060(14) 0.0046(16) 0.0052(15)
O2 0.0225(19) 0.0338(17) 0.0185(17) -0.0026(14) 0.0045(15) 0.0033(15)
O3 0.026(2) 0.0228(15) 0.033(2) -0.0021(15) 0.0003(18) 0.0015(15)
O4 0.032(2) 0.0236(15) 0.0196(17) 0.0003(13) 0.0098(16) -0.0012(15)
O5 0.0283(19) 0.0219(15) 0.0260(18) -0.0022(13) 0.0147(16) -0.0044(15)
O6 0.032(2) 0.0270(16) 0.0258(19) -0.0014(14) 0.0086(17) 0.0004(16)
O7 0.0228(19) 0.0270(16) 0.0215(18) -0.0027(14) 0.0054(15) 0.0041(15)
O8 0.027(2) 0.0369(18) 0.0237(19) -0.0044(15) 0.0037(17) 0.0136(17)
O9 0.034(2) 0.0258(16) 0.0237(19) -0.0035(14) 0.0067(17) -0.0034(16)
O10 0.038(2) 0.0223(15) 0.0252(19) -0.0020(14) 0.0103(17) -0.0050(16)
O11 0.0266(19) 0.0263(16) 0.0204(17) -0.0005(13) 0.0102(15) -0.0029(15)
O12 0.033(2) 0.0253(15) 0.0198(18) 0.0018(14) 0.0078(16) -0.0082(15)
O13 0.063(3) 0.053(2) 0.034(2) -0.008(2) 0.019(2) -0.009(2)
O14 0.050(3) 0.0309(18) 0.056(3) 0.0069(18) 0.020(2) 0.0207(19)
O15 0.039(2) 0.0265(17) 0.050(3) -0.0069(17) 0.016(2) -0.0055(17)
O16 0.029(2) 0.053(2) 0.028(2) 0.0043(18) -0.0061(19) 0.0018(19)
O17 0.040(3) 0.047(2) 0.078(4) -0.021(2) 0.028(3) -0.009(2)
O18 0.066(4) 0.128(5) 0.038(3) 0.014(3) 0.004(3) -0.014(4)
O19 0.039(3) 0.041(2) 0.049(3) 0.010(2) 0.002(2) 0.010(2)
O20 0.061(3) 0.035(2) 0.070(4) -0.001(2) 0.023(3) 0.005(2)
O21 0.048(2) 0.037(2) 0.043(2) -0.0037(17) 0.030(2) 0.0011(19)
O22 0.048(3) 0.0341(19) 0.050(3) 0.0113(18) 0.026(2) -0.0011(19)
O23 0.032(2) 0.039(2) 0.045(2) 0.0014(18) 0.0212(19) -0.0097(18)
O24 0.025(2) 0.041(2) 0.035(2) 0.0083(17) 0.0086(18) -0.0019(17)
O25 0.051(3) 0.0281(18) 0.047(3) -0.0034(17) 0.013(2) -0.0136(19)
O26 0.029(2) 0.073(3) 0.036(3) -0.006(2) 0.004(2) 0.019(2)
O27 0.028(2) 0.043(2) 0.051(3) 0.008(2) -0.004(2) 0.0081(19)
O28 0.061(3) 0.047(2) 0.048(3) 0.008(2) -0.009(3) -0.021(2)
O29 0.034(3) 0.061(3) 0.056(3) -0.016(2) 0.000(2) -0.009(2)
O30 0.044(3) 0.060(3) 0.073(4) -0.016(3) -0.016(3) 0.020(2)
O31 0.024(2) 0.072(3) 0.046(3) -0.013(2) -0.008(2) 0.021(2)
O32 0.040(3) 0.039(2) 0.067(4) -0.002(2) 0.003(3) -0.015(2)
O33 0.066(3) 0.050(3) 0.105(4) -0.015(3) 0.061(3) -0.014(3)
O34 0.033(2) 0.056(3) 0.049(3) 0.001(2) 0.004(2) 0.009(2)
O35 0.060(3) 0.0339(19) 0.046(3) 0.0090(18) 0.028(2) 0.000(2)
O36 0.060(3) 0.045(2) 0.042(2) 0.0036(19) 0.032(2) 0.017(2)
S1 0.0382(8) 0.0255(5) 0.0368(7) 0.0012(5) 0.0159(6) 0.0076(6)
S2 0.0248(7) 0.0268(5) 0.0318(7) -0.0018(5) 0.0070(6) 0.0000(5)
S3 0.0310(8) 0.0498(8) 0.0348(8) -0.0026(6) 0.0088(7) -0.0001(7)
S4 0.0416(8) 0.0338(6) 0.0331(7) 0.0039(6) 0.0083(7) 0.0077(6)
S5 0.0256(7) 0.0300(6) 0.0298(7) 0.0063(5) 0.0115(6) 0.0047(5)
S6 0.0368(8) 0.0252(6) 0.0434(8) 0.0046(5) 0.0179(7) 0.0019(6)
S7 0.0230(7) 0.0287(6) 0.0335(7) 0.0008(5) 0.0061(6) -0.0004(5)
S8 0.0309(8) 0.0324(6) 0.0366(8) 0.0079(5) 0.0000(7) -0.0045(6)
S9 0.0275(8) 0.0392(7) 0.0443(9) -0.0058(6) -0.0043(7) 0.0008(6)
S10 0.0283(7) 0.0365(6) 0.0375(8) -0.0086(6) 0.0012(7) 0.0035(6)
S11 0.0338(8) 0.0337(6) 0.0594(10) 0.0014(6) 0.0236(7) 0.0015(6)
S12 0.0460(8) 0.0272(6) 0.0412(8) 0.0056(5) 0.0230(7) 0.0076(6)

loop_
_atom_type_symbol
_atom_type_description
_atom_type_scat_dispersion_real
_atom_type_scat_dispersion_imag
_atom_type_scat_source
C C 0.0181 0.0091 'International Tables Vol C Tables 4.2.6.8 and 6.1.1.4'
H H 0.0000 0.0000 'International Tables Vol C Tables 4.2.6.8 and 6.1.1.4'
N N 0.0311 0.0180 'International Tables Vol C Tables 4.2.6.8 and 6.1.1.4'
O O 0.0492 0.0322 'International Tables Vol C Tables 4.2.6.8 and 6.1.1.4'
F F 0.0727 0.0534 'International Tables Vol C Tables 4.2.6.8 and 6.1.1.4'
S S 0.3331 0.5567 'International Tables Vol C Tables 4.2.6.8 and 6.1.1.4'
Ag Ag 0.1306 4.2820 'International Tables Vol C Tables 4.2.6.8 and 6.1.1.4'

loop_
_geom_angle_atom_site_label_1
_geom_angle_atom_site_label_2
_geom_angle_atom_site_label_3
_geom_angle
_geom_angle_site_symmetry_1
_geom_angle_site_symmetry_3
O1 Ag1 O3 146.21(16) . .
O1 Ag1 N7 91.24(14) . .
O3 Ag1 N7 96.98(14) . .
O1 Ag1 Ag2 80.41(9) . .
O3 Ag1 Ag2 75.55(9) . .
N7 Ag1 Ag2 148.53(13) . .
O2 Ag2 O4 158.95(13) . .
O2 Ag2 O7 75.19(13) . .
O4 Ag2 O7 114.89(13) . .
O2 Ag2 Ag1 81.38(10) . .
O4 Ag2 Ag1 80.64(9) . .
O7 Ag2 Ag1 144.63(9) . .
O5 Ag3 O7 162.26(13) . .
O5 Ag3 O2 117.40(13) . .
O7 Ag3 O2 75.89(13) . .
O5 Ag3 O11 80.52(12) . .
O7 Ag3 O11 112.94(12) . .
O2 Ag3 O11 88.37(13) . .
O5 Ag3 Ag4 81.02(10) . .
O7 Ag3 Ag4 83.54(9) . .
O2 Ag3 Ag4 157.24(8) . .
O11 Ag3 Ag4 108.86(9) . .
O8 Ag4 O6 129.30(16) . .
O8 Ag4 N9 112.21(16) . .
O6 Ag4 N9 112.90(16) . .
O8 Ag4 O19 107.27(15) . .
O6 Ag4 O19 79.60(14) . .
N9 Ag4 O19 107.71(17) . .
O8 Ag4 Ag3 79.58(10) . .
O6 Ag4 Ag3 72.41(10) . .
N9 Ag4 Ag3 98.05(11) . .
O19 Ag4 Ag3 147.65(12) . .
O12 Ag5 O11 162.81(15) 3_756 .
O12 Ag5 O5 111.99(12) 3_756 .
O11 Ag5 O5 80.56(13) . .
O12 Ag5 Ag5 85.60(10) 3_756 3_756
O11 Ag5 Ag5 77.89(10) . 3_756
O5 Ag5 Ag5 146.92(9) . 3_756
O10 Ag6 O9 164.52(16) 3_755 .
O10 Ag6 O4 111.67(13) 3_755 .
O9 Ag6 O4 79.56(13) . .
O10 Ag6 Ag6 86.37(11) 3_755 3_755
O9 Ag6 Ag6 78.55(11) . 3_755
O4 Ag6 Ag6 143.90(9) . 3_755
O1 C1 O2 126.5(5) . .
O1 C1 C2 120.7(4) . .
O2 C1 C2 112.8(5) . .
N1 C2 C1 116.1(4) . .
N1 C2 H2A 108.3 . .
C1 C2 H2A 108.3 . .
N1 C2 H2B 108.3 . .
C1 C2 H2B 108.3 . .
H2A C2 H2B 107.4 . .
N1 C3 H3A 109.5 . .
N1 C3 H3B 109.5 . .
H3A C3 H3B 109.5 . .
N1 C3 H3C 109.5 . .
H3A C3 H3C 109.5 . .
H3B C3 H3C 109.5 . .
N1 C4 H4A 109.5 . .
N1 C4 H4B 109.5 . .
H4A C4 H4B 109.5 . .
N1 C4 H4C 109.5 . .
H4A C4 H4C 109.5 . .
H4B C4 H4C 109.5 . .
N1 C5 H5A 109.5 . .
N1 C5 H5B 109.5 . .
H5A C5 H5B 109.5 . .
N1 C5 H5C 109.5 . .
H5A C5 H5C 109.5 . .
H5B C5 H5C 109.5 . .
O3 C6 O4 126.5(5) . .
O3 C6 C7 119.5(4) . .
O4 C6 C7 114.0(4) . .
N2 C7 C6 118.0(4) . .
N2 C7 H7A 107.8 . .
C6 C7 H7A 107.8 . .
N2 C7 H7B 107.8 . .
C6 C7 H7B 107.8 . .
H7A C7 H7B 107.2 . .
N2 C8 H8A 109.5 . .
N2 C8 H8B 109.5 . .
H8A C8 H8B 109.5 . .
N2 C8 H8C 109.5 . .
H8A C8 H8C 109.5 . .
H8B C8 H8C 109.5 . .
N2 C9 H9A 109.5 . .
N2 C9 H9B 109.5 . .
H9A C9 H9B 109.5 . .
N2 C9 H9C 109.5 . .
H9A C9 H9C 109.5 . .
H9B C9 H9C 109.5 . .
N2 C10 H10A 109.5 . .
N2 C10 H10B 109.5 . .
H10A C10 H10B 109.5 . .
N2 C10 H10C 109.5 . .
H10A C10 H10C 109.5 . .
H10B C10 H10C 109.5 . .
O6 C11 O5 125.4(5) . .
O6 C11 C12 120.8(4) . .
O5 C11 C12 113.7(4) . .
N3 C12 C11 116.7(4) . .
N3 C12 H12A 108.1 . .
C11 C12 H12A 108.1 . .
N3 C12 H12B 108.1 . .
C11 C12 H12B 108.1 . .
H12A C12 H12B 107.3 . .
N3 C13 H13A 109.5 . .
N3 C13 H13B 109.5 . .
H13A C13 H13B 109.5 . .
N3 C13 H13C 109.5 . .
H13A C13 H13C 109.5 . .
H13B C13 H13C 109.5 . .
N3 C14 H14A 109.5 . .
N3 C14 H14B 109.5 . .
H14A C14 H14B 109.5 . .
N3 C14 H14C 109.5 . .
H14A C14 H14C 109.5 . .
H14B C14 H14C 109.5 . .
N3 C15 H15A 109.5 . .
N3 C15 H15B 109.5 . .
H15A C15 H15B 109.5 . .
N3 C15 H15C 109.5 . .
H15A C15 H15C 109.5 . .
H15B C15 H15C 109.5 . .
O8 C16 O7 127.5(5) . .
O8 C16 C17 120.0(5) . .
O7 C16 C17 112.3(5) . .
N4 C17 C16 115.3(5) . .
N4 C17 H17A 108.5 . .
C16 C17 H17A 108.5 . .
N4 C17 H17B 108.5 . .
C16 C17 H17B 108.5 . .
H17A C17 H17B 107.5 . .
N4 C18 H18A 109.5 . .
N4 C18 H18B 109.5 . .
H18A C18 H18B 109.5 . .
N4 C18 H18C 109.5 . .
H18A C18 H18C 109.5 . .
H18B C18 H18C 109.5 . .
N4 C19 H19A 109.5 . .
N4 C19 H19B 109.5 . .
H19A C19 H19B 109.5 . .
N4 C19 H19C 109.5 . .
H19A C19 H19C 109.5 . .
H19B C19 H19C 109.5 . .
N4 C20 H20A 109.5 . .
N4 C20 H20B 109.5 . .
H20A C20 H20B 109.5 . .
N4 C20 H20C 109.5 . .
H20A C20 H20C 109.5 . .
H20B C20 H20C 109.5 . .
O10 C21 O9 126.9(5) . .
O10 C21 C22 121.5(5) . .
O9 C21 C22 111.5(5) . .
N5 C22 C21 116.6(5) . .
N5 C22 H22A 108.1 . .
C21 C22 H22A 108.1 . .
N5 C22 H22B 108.1 . .
C21 C22 H22B 108.1 . .
H22A C22 H22B 107.3 . .
N5 C23 H23A 109.5 . .
N5 C23 H23B 109.5 . .
H23A C23 H23B 109.5 . .
N5 C23 H23C 109.5 . .
H23A C23 H23C 109.5 . .
H23B C23 H23C 109.5 . .
N5 C24 H24A 109.5 . .
N5 C24 H24B 109.5 . .
H24A C24 H24B 109.5 . .
N5 C24 H24C 109.5 . .
H24A C24 H24C 109.5 . .
H24B C24 H24C 109.5 . .
N5 C25 H25A 109.5 . .
N5 C25 H25B 109.5 . .
H25A C25 H25B 109.5 . .
N5 C25 H25C 109.5 . .
H25A C25 H25C 109.5 . .
H25B C25 H25C 109.5 . .
O12 C26 O11 128.6(5) . .
O12 C26 C27 119.9(5) . .
O11 C26 C27 111.4(5) . .
N6 C27 C26 117.8(5) . .
N6 C27 H27A 107.9 . .
C26 C27 H27A 107.9 . .
N6 C27 H27B 107.9 . .
C26 C27 H27B 107.9 . .
H27A C27 H27B 107.2 . .
N6 C28 H28A 109.5 . .
N6 C28 H28B 109.5 . .
H28A C28 H28B 109.5 . .
N6 C28 H28C 109.5 . .
H28A C28 H28C 109.5 . .
H28B C28 H28C 109.5 . .
N6 C29 H29A 109.5 . .
N6 C29 H29B 109.5 . .
H29A C29 H29B 109.5 . .
N6 C29 H29C 109.5 . .
H29A C29 H29C 109.5 . .
H29B C29 H29C 109.5 . .
N6 C30 H30A 109.5 . .
N6 C30 H30B 109.5 . .
H30A C30 H30B 109.5 . .
N6 C30 H30C 109.5 . .
H30A C30 H30C 109.5 . .
H30B C30 H30C 109.5 . .
F3 C31 F1 108.2(6) . .
F3 C31 F2 108.6(5) . .
F1 C31 F2 108.8(6) . .
F3 C31 S1 111.1(5) . .
F1 C31 S1 111.1(4) . .
F2 C31 S1 109.0(4) . .
F4 C32 F6 108.9(5) . .
F4 C32 F5 108.7(5) . .
F6 C32 F5 108.4(6) . .
F4 C32 S2 112.3(5) . .
F6 C32 S2 110.1(4) . .
F5 C32 S2 108.2(4) . .
F9 C33 F8 110.4(6) . .
F9 C33 F7 107.2(6) . .
F8 C33 F7 106.5(5) . .
F9 C33 S3 112.5(4) . .
F8 C33 S3 110.5(5) . .
F7 C33 S3 109.5(5) . .
F12 C34 F10 109.6(7) . .
F12 C34 F11 107.7(7) . .
F10 C34 F11 105.4(6) . .
F12 C34 S4 113.4(5) . .
F10 C34 S4 111.7(6) . .
F11 C34 S4 108.7(5) . .
F14 C35 F13 109.8(7) . .
F14 C35 F15 109.4(6) . .
F13 C35 F15 106.4(7) . .
F14 C35 S6 112.4(6) . .
F13 C35 S6 108.8(5) . .
F15 C35 S6 109.9(6) . .
F17 C36 F16 110.3(5) . .
F17 C36 F18 108.3(6) . .
F16 C36 F18 107.8(5) . .
F17 C36 S5 111.9(4) . .
F16 C36 S5 110.9(5) . .
F18 C36 S5 107.6(4) . .
F19 C37 F20 109.2(7) . .
F19 C37 F21 106.5(6) . .
F20 C37 F21 107.7(6) . .
F19 C37 S7 111.7(5) . .
F20 C37 S7 111.0(5) . .
F21 C37 S7 110.5(6) . .
F24 C38 F22 107.9(6) . .
F24 C38 F23 106.7(6) . .
F22 C38 F23 107.9(6) . .
F24 C38 S8 112.8(5) . .
F22 C38 S8 111.0(5) . .
F23 C38 S8 110.3(5) . .
F26 C39 F27 110.7(7) . .
F26 C39 F25 107.6(7) . .
F27 C39 F25 106.6(6) . .
F26 C39 S9 111.7(6) . .
F27 C39 S9 110.9(6) . .
F25 C39 S9 109.2(6) . .
F30 C40 F28 107.2(7) . .
F30 C40 F29 107.3(6) . .
F28 C40 F29 107.2(6) . .
F30 C40 S10 112.0(6) . .
F28 C40 S10 110.5(6) . .
F29 C40 S10 112.4(5) . .
F33 C41 F32 110.7(5) . .
F33 C41 F31 108.7(5) . .
F32 C41 F31 107.6(6) . .
F33 C41 S11 112.7(6) . .
F32 C41 S11 107.6(4) . .
F31 C41 S11 109.5(4) . .
F34 C42 F36 105.0(7) . .
F34 C42 F35 106.7(6) . .
F36 C42 F35 104.3(7) . .
F34 C42 S12 114.6(6) . .
F36 C42 S12 110.7(5) . .
F35 C42 S12 114.6(6) . .
C5 N1 C3 110.1(4) . .
C5 N1 C4 108.3(4) . .
C3 N1 C4 107.9(4) . .
C5 N1 C2 111.5(4) . .
C3 N1 C2 107.0(4) . .
C4 N1 C2 112.0(4) . .
C9 N2 C10 110.9(5) . .
C9 N2 C7 111.5(4) . .
C10 N2 C7 111.2(5) . .
C9 N2 C8 106.9(5) . .
C10 N2 C8 109.1(5) . .
C7 N2 C8 107.0(4) . .
C14 N3 C15 110.2(5) . .
C14 N3 C13 108.2(5) . .
C15 N3 C13 108.2(5) . .
C14 N3 C12 112.3(4) . .
C15 N3 C12 111.5(5) . .
C13 N3 C12 106.3(4) . .
C19 N4 C20 109.3(4) . .
C19 N4 C18 110.9(5) . .
C20 N4 C18 106.9(4) . .
C19 N4 C17 111.2(4) . .
C20 N4 C17 106.7(4) . .
C18 N4 C17 111.6(4) . .
C23 N5 C25 109.8(5) . .
C23 N5 C24 109.9(5) . .
C25 N5 C24 108.2(4) . .
C23 N5 C22 111.8(4) . .
C25 N5 C22 105.5(5) . .
C24 N5 C22 111.5(4) . .
C29 N6 C28 108.7(5) . .
C29 N6 C30 110.8(5) . .
C28 N6 C30 108.3(4) . .
C29 N6 C27 110.7(4) . .
C28 N6 C27 106.7(5) . .
C30 N6 C27 111.5(4) . .
S1 N7 S2 124.6(3) . .
S1 N7 Ag1 112.6(3) . .
S2 N7 Ag1 121.1(3) . .
S4 N8 S3 124.5(4) . .
S6 N9 S5 124.7(3) . .
S6 N9 Ag4 114.5(3) . .
S5 N9 Ag4 117.3(3) . .
S7 N10 S8 125.4(3) . .
S10 N11 S9 124.9(3) . .
S11 N12 S12 125.4(4) . .
C1 O1 Ag1 122.6(3) . .
C1 O2 Ag2 121.9(4) . .
C1 O2 Ag3 133.6(4) . .
Ag2 O2 Ag3 104.53(14) . .
C6 O3 Ag1 117.4(3) . .
C6 O4 Ag2 116.5(3) . .
C6 O4 Ag6 133.1(4) . .
Ag2 O4 Ag6 102.05(13) . .
C11 O5 Ag3 114.5(3) . .
C11 O5 Ag5 126.6(4) . .
Ag3 O5 Ag5 97.85(13) . .
C11 O6 Ag4 118.1(3) . .
C16 O7 Ag3 121.4(3) . .
C16 O7 Ag2 131.2(4) . .
Ag3 O7 Ag2 103.18(14) . .
C16 O8 Ag4 127.9(3) . .
C21 O9 Ag6 128.0(4) . .
C21 O10 Ag6 119.9(3) . 3_755
C26 O11 Ag5 127.9(4) . .
C26 O11 Ag3 126.3(3) . .
Ag5 O11 Ag3 99.65(13) . .
C26 O12 Ag5 119.5(3) . 3_756
S4 O19 Ag4 143.0(3) . .
O13 S1 O14 119.7(3) . .
O13 S1 N7 107.8(3) . .
O14 S1 N7 115.8(3) . .
O13 S1 C31 103.6(3) . .
O14 S1 C31 104.8(3) . .
N7 S1 C31 102.8(3) . .
O15 S2 O16 118.7(3) . .
O15 S2 N7 107.6(3) . .
O16 S2 N7 116.2(3) . .
O15 S2 C32 103.6(3) . .
O16 S2 C32 105.4(3) . .
N7 S2 C32 103.3(3) . .
O18 S3 O17 119.7(4) . .
O18 S3 N8 108.8(4) . .
O17 S3 N8 116.4(3) . .
O18 S3 C33 104.4(4) . .
O17 S3 C33 103.6(3) . .
N8 S3 C33 101.3(3) . .
O19 S4 O20 117.0(3) . .
O19 S4 N8 119.4(3) . .
O20 S4 N8 107.3(3) . .
O19 S4 C34 105.2(3) . .
O20 S4 C34 102.6(4) . .
N8 S4 C34 103.0(4) . .
O23 S5 O24 118.3(3) . .
O23 S5 N9 108.9(3) . .
O24 S5 N9 115.9(3) . .
O23 S5 C36 103.9(3) . .
O24 S5 C36 105.1(3) . .
N9 S5 C36 102.6(3) . .
O22 S6 O21 118.6(3) . .
O22 S6 N9 116.1(3) . .
O21 S6 N9 108.1(3) . .
O22 S6 C35 103.9(4) . .
O21 S6 C35 105.0(4) . .
N9 S6 C35 103.3(3) . .
O26 S7 O25 117.8(3) . .
O26 S7 N10 108.8(3) . .
O25 S7 N10 116.4(3) . .
O26 S7 C37 104.7(3) . .
O25 S7 C37 104.0(3) . .
N10 S7 C37 103.2(3) . .
O27 S8 O28 117.9(3) . .
O27 S8 N10 117.5(3) . .
O28 S8 N10 109.3(3) . .
O27 S8 C38 104.3(3) . .
O28 S8 C38 104.6(4) . .
N10 S8 C38 100.7(3) . .
O30 S9 O29 119.3(3) . .
O30 S9 N11 117.0(3) . .
O29 S9 N11 107.2(3) . .
O30 S9 C39 107.8(4) . .
O29 S9 C39 102.1(4) . .
N11 S9 C39 100.7(3) . .
O31 S10 O32 118.7(3) . .
O31 S10 N11 107.9(3) . .
O32 S10 N11 115.7(3) . .
O31 S10 C40 103.7(3) . .
O32 S10 C40 105.1(4) . .
N11 S10 C40 104.0(3) . .
O33 S11 O34 118.9(4) . .
O33 S11 N12 108.3(4) . .
O34 S11 N12 115.9(3) . .
O33 S11 C41 103.3(3) . .
O34 S11 C41 104.6(3) . .
N12 S11 C41 103.8(3) . .
O35 S12 O36 118.8(3) . .
O35 S12 N12 116.2(3) . .
O36 S12 N12 109.2(3) . .
O35 S12 C42 103.8(4) . .
O36 S12 C42 103.1(4) . .
N12 S12 C42 103.3(3) . .

loop_
_geom_bond_atom_site_label_1
_geom_bond_atom_site_label_2
_geom_bond_distance
_geom_bond_site_symmetry_2
Ag1 O1 2.235(4) .
Ag1 O3 2.256(4) .
Ag1 N7 2.515(4) .
Ag1 Ag2 2.8515(5) .
Ag2 O2 2.242(4) .
Ag2 O4 2.248(3) .
Ag2 O7 2.511(4) .
Ag3 O5 2.241(4) .
Ag3 O7 2.246(3) .
Ag3 O2 2.472(4) .
Ag3 O11 2.485(4) .
Ag3 Ag4 2.9011(6) .
Ag4 O8 2.234(4) .
Ag4 O6 2.281(4) .
Ag4 N9 2.429(6) .
Ag4 O19 2.529(4) .
Ag5 O12 2.190(4) 3_756
Ag5 O11 2.206(4) .
Ag5 O5 2.513(4) .
Ag5 Ag5 2.8643(9) 3_756
Ag6 O10 2.179(4) 3_755
Ag6 O9 2.201(4) .
Ag6 O4 2.477(4) .
Ag6 Ag6 2.8269(9) 3_755
C1 O1 1.238(7) .
C1 O2 1.267(6) .
C1 C2 1.533(7) .
C2 N1 1.522(6) .
C2 H2A 0.9900 .
C2 H2B 0.9900 .
C3 N1 1.495(7) .
C3 H3A 0.9800 .
C3 H3B 0.9800 .
C3 H3C 0.9800 .
C4 N1 1.513(8) .
C4 H4A 0.9800 .
C4 H4B 0.9800 .
C4 H4C 0.9800 .
C5 N1 1.492(6) .
C5 H5A 0.9800 .
C5 H5B 0.9800 .
C5 H5C 0.9800 .
C6 O3 1.241(6) .
C6 O4 1.256(6) .
C6 C7 1.531(7) .
C7 N2 1.504(6) .
C7 H7A 0.9900 .
C7 H7B 0.9900 .
C8 N2 1.512(8) .
C8 H8A 0.9800 .
C8 H8B 0.9800 .
C8 H8C 0.9800 .
C9 N2 1.494(8) .
C9 H9A 0.9800 .
C9 H9B 0.9800 .
C9 H9C 0.9800 .
C10 N2 1.500(9) .
C10 H10A 0.9800 .
C10 H10B 0.9800 .
C10 H10C 0.9800 .
C11 O6 1.240(6) .
C11 O5 1.276(6) .
C11 C12 1.527(7) .
C12 N3 1.511(6) .
C12 H12A 0.9900 .
C12 H12B 0.9900 .
C13 N3 1.510(8) .
C13 H13A 0.9800 .
C13 H13B 0.9800 .
C13 H13C 0.9800 .
C14 N3 1.482(8) .
C14 H14A 0.9800 .
C14 H14B 0.9800 .
C14 H14C 0.9800 .
C15 N3 1.499(8) .
C15 H15A 0.9800 .
C15 H15B 0.9800 .
C15 H15C 0.9800 .
C16 O8 1.235(7) .
C16 O7 1.268(6) .
C16 C17 1.535(7) .
C17 N4 1.530(7) .
C17 H17A 0.9900 .
C17 H17B 0.9900 .
C18 N4 1.510(6) .
C18 H18A 0.9800 .
C18 H18B 0.9800 .
C18 H18C 0.9800 .
C19 N4 1.477(8) .
C19 H19A 0.9800 .
C19 H19B 0.9800 .
C19 H19C 0.9800 .
C20 N4 1.501(7) .
C20 H20A 0.9800 .
C20 H20B 0.9800 .
C20 H20C 0.9800 .
C21 O10 1.247(8) .
C21 O9 1.275(7) .
C21 C22 1.521(8) .
C22 N5 1.510(7) .
C22 H22A 0.9900 .
C22 H22B 0.9900 .
C23 N5 1.492(8) .
C23 H23A 0.9800 .
C23 H23B 0.9800 .
C23 H23C 0.9800 .
C24 N5 1.498(7) .
C24 H24A 0.9800 .
C24 H24B 0.9800 .
C24 H24C 0.9800 .
C25 N5 1.496(8) .
C25 H25A 0.9800 .
C25 H25B 0.9800 .
C25 H25C 0.9800 .
C26 O12 1.230(8) .
C26 O11 1.257(7) .
C26 C27 1.533(8) .
C27 N6 1.504(7) .
C27 H27A 0.9900 .
C27 H27B 0.9900 .
C28 N6 1.496(8) .
C28 H28A 0.9800 .
C28 H28B 0.9800 .
C28 H28C 0.9800 .
C29 N6 1.491(8) .
C29 H29A 0.9800 .
C29 H29B 0.9800 .
C29 H29C 0.9800 .
C30 N6 1.498(7) .
C30 H30A 0.9800 .
C30 H30B 0.9800 .
C30 H30C 0.9800 .
C31 F3 1.318(9) .
C31 F1 1.321(7) .
C31 F2 1.323(8) .
C31 S1 1.840(7) .
C32 F4 1.313(7) .
C32 F6 1.327(7) .
C32 F5 1.337(9) .
C32 S2 1.844(6) .
C33 F9 1.298(7) .
C33 F8 1.312(9) .
C33 F7 1.335(10) .
C33 S3 1.841(7) .
C34 F12 1.277(8) .
C34 F10 1.308(9) .
C34 F11 1.340(11) .
C34 S4 1.824(7) .
C35 F14 1.315(11) .
C35 F13 1.333(8) .
C35 F15 1.333(10) .
C35 S6 1.825(7) .
C36 F17 1.293(8) .
C36 F16 1.317(8) .
C36 F18 1.337(8) .
C36 S5 1.841(6) .
C37 F19 1.314(8) .
C37 F20 1.331(9) .
C37 F21 1.344(8) .
C37 S7 1.811(9) .
C38 F24 1.322(8) .
C38 F22 1.323(8) .
C38 F23 1.358(8) .
C38 S8 1.809(9) .
C39 F26 1.292(9) .
C39 F27 1.319(9) .
C39 F25 1.322(9) .
C39 S9 1.864(9) .
C40 F30 1.316(9) .
C40 F28 1.318(9) .
C40 F29 1.330(8) .
C40 S10 1.795(9) .
C41 F33 1.298(8) .
C41 F32 1.324(8) .
C41 F31 1.338(8) .
C41 S11 1.839(7) .
C42 F34 1.328(10) .
C42 F36 1.341(8) .
C42 F35 1.344(10) .
C42 S12 1.785(8) .
N7 S1 1.571(5) .
N7 S2 1.595(6) .
N8 S4 1.561(7) .
N8 S3 1.582(7) .
N9 S6 1.593(5) .
N9 S5 1.603(5) .
N10 S7 1.572(6) .
N10 S8 1.580(5) .
N11 S10 1.560(5) .
N11 S9 1.579(5) .
N12 S11 1.573(6) .
N12 S12 1.581(5) .
O10 Ag6 2.179(4) 3_755
O12 Ag5 2.190(4) 3_756
O13 S1 1.422(5) .
O14 S1 1.426(4) .
O15 S2 1.424(5) .
O16 S2 1.425(4) .
O17 S3 1.442(5) .
O18 S3 1.401(6) .
O19 S4 1.414(5) .
O20 S4 1.432(6) .
O21 S6 1.426(5) .
O22 S6 1.412(5) .
O23 S5 1.425(4) .
O24 S5 1.428(5) .
O25 S7 1.429(4) .
O26 S7 1.427(5) .
O27 S8 1.417(5) .
O28 S8 1.425(5) .
O29 S9 1.429(5) .
O30 S9 1.393(5) .
O31 S10 1.427(4) .
O32 S10 1.432(5) .
O33 S11 1.419(6) .
O34 S11 1.431(6) .
O35 S12 1.441(5) .
O36 S12 1.452(5) .
